data_1557826
loop_
_publ_author_name
'Velkos, Georgios'
'Yang, Wei'
'Yao, Yang-Rong'
'Sudarkova, Svetlana M.'
'Liu, XinYe'
'B\"uchner, Bernd'
'Avdoshenko, Stanislav M.'
'Chen, Ning'
'Popov, Alexey A.'

_publ_section_title
;
 Shape-adaptive single-molecule magnetism and hysteresis up to 14 K in
 oxide clusterfullerenes Dy2O@C72 and Dy2O@C74 with fused pentagon pairs
 and flexible Dy--(\m2-O)--Dy angle
;
_journal_issue 18
_journal_name_full 'Chemical Science'
_journal_page_first 4766
_journal_page_last 4772
_journal_paper_doi 10.1039/D0SC00624F
_journal_volume 11
_journal_year 2020
_chemical_formula_moiety 'C72, Dy2 O, C36 H44 N4 Ni, 2(C6 H6)'
_chemical_formula_sum 'C120 H56 Dy2 N4 Ni O'
_chemical_formula_weight 1953.39
_chemical_name_systematic Dy2O@Cs(10528)-C72
_space_group_crystal_system triclinic
_space_group_IT_number 2
_space_group_name_Hall '-P 1'
_space_group_name_H-M_alt 'P -1'
_atom_sites_solution_hydrogens geom
_audit_creation_date 2018-11-23
_audit_creation_method
;
Olex2 1.2
(compiled 2017.08.10 svn.r3458 for OlexSys, GUI svn.r5381)
;
_audit_update_record
;
2019-12-27 deposited with the CCDC.	2020-04-20 downloaded from the CCDC.
;
_cell_angle_alpha 84.837(2)
_cell_angle_beta 88.064(2)
_cell_angle_gamma 61.889(2)
_cell_formula_units_Z 2
_cell_length_a 14.3857(7)
_cell_length_b 14.7255(6)
_cell_length_c 19.1301(9)
_cell_measurement_reflns_used 9085
_cell_measurement_temperature 120(2)
_cell_measurement_theta_max 68.429
_cell_measurement_theta_min 2.319
_cell_volume 3559.7(3)
_computing_cell_refinement 'SAINT V8.38A (?, 2016)'
_computing_data_reduction 'SAINT V8.38A (?, 2016)'
_computing_molecular_graphics 'Olex2 (Dolomanov et al., 2009)'
_computing_publication_material 'Olex2 (Dolomanov et al., 2009)'
_computing_structure_refinement 'ShelXL (Sheldrick, 2015)'
_diffrn_ambient_temperature 119.98
_diffrn_measured_fraction_theta_full 0.995
_diffrn_measured_fraction_theta_max 0.993
_diffrn_measurement_device_type 'Bruker APEX-II CCD'
_diffrn_measurement_method '\f and \w scans'
_diffrn_radiation_type CuK\a
_diffrn_radiation_wavelength 1.54178
_diffrn_reflns_av_unetI/netI 0.0254
_diffrn_reflns_Laue_measured_fraction_full 0.995
_diffrn_reflns_Laue_measured_fraction_max 0.993
_diffrn_reflns_limit_h_max 17
_diffrn_reflns_limit_h_min -17
_diffrn_reflns_limit_k_max 17
_diffrn_reflns_limit_k_min -17
_diffrn_reflns_limit_l_max 23
_diffrn_reflns_limit_l_min -23
_diffrn_reflns_number 12960
_diffrn_reflns_point_group_measured_fraction_full 0.995
_diffrn_reflns_point_group_measured_fraction_max 0.993
_diffrn_reflns_theta_full 67.679
_diffrn_reflns_theta_max 68.429
_diffrn_reflns_theta_min 2.319
_diffrn_standards_number 0
_exptl_absorpt_coefficient_mu 11.910
_exptl_absorpt_correction_T_max 0.304
_exptl_absorpt_correction_T_min 0.225
_exptl_absorpt_correction_type multi-scan
_exptl_absorpt_process_details
;
SADABS-2016/2 (Bruker,2016/2) was used for absorption correction.
wR2(int) was 0.1082 before and 0.0670 after correction.
The Ratio of minimum to maximum transmission is 0.3039.
The \l/2 correction factor is Not present.
;
_exptl_crystal_colour 'clear dark black'
_exptl_crystal_colour_lustre clear
_exptl_crystal_colour_modifier dark
_exptl_crystal_colour_primary black
_exptl_crystal_density_diffrn 1.822
_exptl_crystal_description block
_exptl_crystal_F_000 1944
_exptl_crystal_size_max 0.15
_exptl_crystal_size_mid 0.12
_exptl_crystal_size_min 0.1
_refine_diff_density_max 1.992
_refine_diff_density_min -1.070
_refine_diff_density_rms 0.185
_refine_ls_extinction_method none
_refine_ls_goodness_of_fit_ref 1.049
_refine_ls_hydrogen_treatment constr
_refine_ls_matrix_type full
_refine_ls_number_parameters 1198
_refine_ls_number_reflns 12960
_refine_ls_number_restraints 963
_refine_ls_restrained_S_all 1.072
_refine_ls_R_factor_all 0.1011
_refine_ls_R_factor_gt 0.0953
_refine_ls_shift/su_max 0.000
_refine_ls_shift/su_mean 0.000
_refine_ls_structure_factor_coef Fsqd
_refine_ls_weighting_details 'w=1/[\s^2^(Fo^2^)+(0.1500P)^2^+20.0000P] where P=(Fo^2^+2Fc^2^)/3'
_refine_ls_weighting_scheme calc
_refine_ls_wR_factor_gt 0.2726
_refine_ls_wR_factor_ref 0.2800
_reflns_Friedel_coverage 0.000
_reflns_number_gt 11767
_reflns_number_total 12960
_reflns_threshold_expression 'I > 2\s(I)'
_cod_data_source_file d0sc00624f2.cif
_cod_data_source_block a_a_tw
_cod_depositor_comments
;Adding full bibliography for 1557826--1557827.cif.

 Adding full bibliography for 1557826--1557827.cif.
;
_cod_database_code 1557826
_shelx_shelxl_version_number 2018/1
_shelx_space_group_comment
;
The symmetry employed for this shelxl refinement is uniquely defined
by the following loop, which should always be used as a source of
symmetry information in preference to the above space-group names.
They are only intended as comments.
;
_shelx_estimated_absorpt_t_max 0.382
_shelx_estimated_absorpt_t_min 0.268
_olex2_refinement_description
;
1. Twinned data refinement
 Scales: 0.686(5)
 0.314(5)
2. Fixed Uiso
 At 1.2 times of:
  All C(H) groups, All C(H,H) groups
 At 1.5 times of:
  All C(H,H,H) groups
3. Restrained distances
 C23-C22
 1.38 with sigma of 0.02
 C1-C2 \\sim C2-C3 \\sim C3-C4 \\sim C4-C5 \\sim C5-C1
 with sigma of 0.02
 C1-C3 \\sim C1-C4 \\sim C2-C4 \\sim C2-C5 \\sim C3-C5
 with sigma of 0.02
 C1-C5 \\sim C5-C6 \\sim C6-C7 \\sim C7-C8 \\sim C8-C1
 with sigma of 0.02
 C1-C6 \\sim C1-C7 \\sim C5-C7 \\sim C5-C8 \\sim C6-C8
 with sigma of 0.02
 C25-C26 \\sim C26-C10 \\sim C10-C9 \\sim C9-C24 \\sim C24-C25
 with sigma of 0.02
 C25-C10 \\sim C25-C9 \\sim C26-C9 \\sim C26-C24 \\sim C10-C24
 with sigma of 0.02
 C15-C32 \\sim C32-C33 \\sim C33-C34 \\sim C34-C16 \\sim C16-C15
 with sigma of 0.02
 C15-C33 \\sim C15-C34 \\sim C32-C34 \\sim C32-C16 \\sim C33-C16
 with sigma of 0.02
 C20-C38 \\sim C38-C39 \\sim C39-C40 \\sim C40-C21 \\sim C21-C20
 with sigma of 0.02
 C20-C39 \\sim C20-C40 \\sim C38-C40 \\sim C38-C21 \\sim C39-C21
 with sigma of 0.02
 C42-C41 \\sim C41-C59 \\sim C59-C60 \\sim C60-C43 \\sim C43-C42
 with sigma of 0.02
 C42-C59 \\sim C42-C60 \\sim C41-C60 \\sim C41-C43 \\sim C59-C43
 with sigma of 0.02
 C46-C45 \\sim C45-C62 \\sim C62-C63 \\sim C63-C47 \\sim C47-C46
 with sigma of 0.02
 C46-C62 \\sim C46-C63 \\sim C45-C63 \\sim C45-C47 \\sim C62-C47
 with sigma of 0.02
 C70-C58 \\sim C58-C57 \\sim C57-C56 \\sim C56-C69 \\sim C69-C70
 with sigma of 0.02
 C70-C57 \\sim C70-C56 \\sim C58-C56 \\sim C58-C69 \\sim C57-C69
 with sigma of 0.02
 C55-C37 \\sim C37-C36 \\sim C36-C35 \\sim C35-C54 \\sim C54-C55
 with sigma of 0.02
 C55-C36 \\sim C55-C35 \\sim C37-C35 \\sim C37-C54 \\sim C36-C54
 with sigma of 0.02
 C13-C12 \\sim C12-C28 \\sim C28-C29 \\sim C29-C30 \\sim C30-C13
 with sigma of 0.02
 C13-C28 \\sim C13-C29 \\sim C12-C29 \\sim C12-C30 \\sim C28-C30
 with sigma of 0.02
 C65-C64 \\sim C64-C72 \\sim C72-C67 \\sim C67-C66 \\sim C66-C65
 with sigma of 0.02
 C65-C72 \\sim C65-C67 \\sim C64-C67 \\sim C64-C66 \\sim C72-C66
 with sigma of 0.02
 C65-C66 \\sim C66-C51 \\sim C51-C50 \\sim C50-C49 \\sim C49-C65
 with sigma of 0.02
 C65-C51 \\sim C65-C50 \\sim C66-C50 \\sim C66-C49 \\sim C51-C49
 with sigma of 0.02
4. Restrained planarity
 C9, C10, C24, C25, C26
 with sigma of 0.1
 C15, C16, C32, C33, C34
 with sigma of 0.1
 C20, C21, C38, C39, C40
 with sigma of 0.1
 C41, C42, C43, C59, C60
 with sigma of 0.1
 C45, C46, C47, C62, C63
 with sigma of 0.1
 C56, C57, C58, C69, C70
 with sigma of 0.1
 C35, C36, C37, C54, C55
 with sigma of 0.1
 C12, C13, C28, C29, C30
 with sigma of 0.1
 C1, C2, C3, C4, C5
 with sigma of 0.1
 C1, C5, C6, C7, C8
 with sigma of 0.1
 C64, C65, C66, C67, C72
 with sigma of 0.1
 C49, C50, C51, C65, C66
 with sigma of 0.1
5. Uiso/Uaniso restraints and constraints
C1 \\sim C2 \\sim C3 \\sim C4 \\sim C5 \\sim C6 \\sim C7 \\sim C8 \\sim C9
\\sim C10 \\sim C11 \\sim C12 \\sim C13 \\sim C14 \\sim C15 \\sim C16 \\sim C17
\\sim C18 \\sim C19 \\sim C20 \\sim C21 \\sim C22 \\sim C23 \\sim C24 \\sim C25
\\sim C26 \\sim C27 \\sim C28 \\sim C29 \\sim C30 \\sim C31 \\sim C32 \\sim C33
\\sim C34 \\sim C35 \\sim C36 \\sim C37 \\sim C38 \\sim C39 \\sim C40 \\sim C41
\\sim C42 \\sim C43 \\sim C44 \\sim C45 \\sim C46 \\sim C47 \\sim C48 \\sim C49
\\sim C50 \\sim C51 \\sim C52 \\sim C53 \\sim C54 \\sim C55 \\sim C56 \\sim C57
\\sim C58 \\sim C59 \\sim C60 \\sim C61 \\sim C62 \\sim C63 \\sim C64 \\sim C65
\\sim C66 \\sim C67 \\sim C68 \\sim C69 \\sim C70 \\sim C71 \\sim C72: within
2A with sigma of 0.008 and sigma for terminal atoms of 0.016
Dy1B \\sim Dy2B \\sim Dy3B: within 2A with sigma of 0.01 and sigma for terminal
atoms of 0.02
6. Others
 Fixed Sof: Dy1A(0.6) Dy1B(0.75) Dy2A(0.3) Dy2B(0.2) Dy3A(0.1) Dy3B(0.05)
7.a Secondary CH2 refined with riding coordinates:
 C3P(H3PA,H3PB), C6P(H6PA,H6PB), C12P(H12A,H12B), C15P(H15A,H15B), C21P(H21A,
 H21B), C24P(H24A,H24B), C30P(H30A,H30B), C33P(H33A,H33B)
7.b Aromatic/amide H refined with riding coordinates:
 C9P(H9P), C18P(H18P), C27P(H27P), C36P(H36P), C1S(H1S), C2S(H2S), C3S(H3S),
 C4S(H4S), C5S(H5S), C6S(H6S), C7S(H7S), C8S(H8S), C9S(H9S), C10S(H10S),
 C11S(H11S), C12S(H12S)
7.c Idealised Me refined as rotating group:
 C4P(H4PA,H4PB,H4PC), C7P(H7PA,H7PB,H7PC), C13P(H13A,H13B,H13C), C16P(H16A,
 H16B,H16C), C22P(H22A,H22B,H22C), C25P(H25A,H25B,H25C), C31P(H31A,H31B,H31C),
 C34P(H34A,H34B,H34C)
;
_olex2_submission_special_instructions 'No special instructions were received'

loop_
_space_group_symop_operation_xyz
'x, y, z'
'-x, -y, -z'

loop_
_atom_site_label
_atom_site_type_symbol
_atom_site_fract_x
_atom_site_fract_y
_atom_site_fract_z
_atom_site_U_iso_or_equiv
_atom_site_adp_type
_atom_site_occupancy
_atom_site_site_symmetry_order
_atom_site_calc_flag
_atom_site_refinement_flags_posn
_atom_site_refinement_flags_adp
_atom_site_refinement_flags_occupancy
_atom_site_disorder_assembly
_atom_site_disorder_group
C1 C 0.4690(10) 0.9544(11) 0.9017(6) 0.110(3) Uani 1 1 d D U . A 1
C2 C 0.4516(11) 0.8673(11) 0.9187(6) 0.106(3) Uani 1 1 d D U . A 1
C3 C 0.4171(11) 0.8451(11) 0.8549(7) 0.099(3) Uani 1 1 d D U . A 1
C4 C 0.4203(12) 0.9162(11) 0.7998(7) 0.102(3) Uani 1 1 d D U . A 1
C5 C 0.4482(10) 0.9854(10) 0.8292(7) 0.108(3) Uani 1 1 d D U . A 1
C6 C 0.5288(11) 1.0106(10) 0.8018(7) 0.102(3) Uani 1 1 d D U . A 1
C7 C 0.5965(11) 0.9964(11) 0.8582(7) 0.100(3) Uani 1 1 d D U . A 1
C8 C 0.5612(12) 0.9622(12) 0.9204(7) 0.105(3) Uani 1 1 d D U . A 1
C9 C 0.6311(10) 0.8799(9) 0.9656(7) 0.094(3) Uani 1 1 d D U . A 1
C10 C 0.6134(10) 0.7950(11) 0.9910(7) 0.099(3) Uani 1 1 d D U . A 1
C11 C 0.5170(13) 0.7893(14) 0.9608(8) 0.099(3) Uani 1 1 d . U . A 1
C12 C 0.5408(10) 0.6854(10) 0.9545(6) 0.097(3) Uani 1 1 d D U . A 1
C13 C 0.4949(9) 0.6622(10) 0.8959(7) 0.093(3) Uani 1 1 d D U . A 1
C14 C 0.4371(11) 0.7486(14) 0.8452(9) 0.095(3) Uani 1 1 d . U . A 1
C15 C 0.4526(8) 0.7179(10) 0.7726(6) 0.088(2) Uani 1 1 d D U . A 1
C16 C 0.4601(8) 0.7864(9) 0.7140(6) 0.085(2) Uani 1 1 d D U . A 1
C17 C 0.4522(12) 0.8905(14) 0.7306(9) 0.103(3) Uani 1 1 d . U . A 1
C18 C 0.5219(13) 0.9199(13) 0.6945(9) 0.101(3) Uani 1 1 d . U . A 1
C19 C 0.5600(13) 0.9814(10) 0.7303(8) 0.087(3) Uani 1 1 d . U . A 1
C20 C 0.6680(10) 0.9640(9) 0.7161(7) 0.098(3) Uani 1 1 d D U . A 1
C21 C 0.7398(10) 0.9523(9) 0.7718(6) 0.088(2) Uani 1 1 d D U . A 1
C22 C 0.7075(13) 0.9582(11) 0.8432(9) 0.094(3) Uani 1 1 d D U . A 1
C23 C 0.7795(12) 0.8837(11) 0.8983(8) 0.087(2) Uani 1 1 d D U . A 1
C24 C 0.7439(10) 0.8407(10) 0.9568(6) 0.089(3) Uani 1 1 d D U . A 1
C25 C 0.7951(9) 0.7324(10) 0.9791(7) 0.088(3) Uani 1 1 d D U . A 1
C26 C 0.7118(11) 0.7048(10) 1.0012(6) 0.094(3) Uani 1 1 d D U . A 1
C27 C 0.7355(14) 0.6070(13) 0.9933(7) 0.094(3) Uani 1 1 d . U . A 1
C28 C 0.6376(10) 0.5962(10) 0.9733(6) 0.086(3) Uani 1 1 d D U . A 1
C29 C 0.6525(10) 0.5171(9) 0.9290(7) 0.098(3) Uani 1 1 d D U . A 1
C30 C 0.5660(10) 0.5580(10) 0.8814(6) 0.089(2) Uani 1 1 d D U . A 1
C31 C 0.5785(12) 0.5303(12) 0.8076(8) 0.088(2) Uani 1 1 d . U . A 1
C32 C 0.5252(9) 0.6099(9) 0.7585(6) 0.083(2) Uani 1 1 d D U . A 1
C33 C 0.5798(9) 0.6113(9) 0.6907(6) 0.081(2) Uani 1 1 d D U . A 1
C34 C 0.5368(9) 0.7204(9) 0.6635(6) 0.082(2) Uani 1 1 d D U . A 1
C35 C 0.5895(9) 0.7580(9) 0.6269(6) 0.078(2) Uani 1 1 d D U . A 1
C36 C 0.5796(9) 0.8596(9) 0.6380(6) 0.089(3) Uani 1 1 d D U . A 1
C37 C 0.6852(10) 0.8537(9) 0.6251(6) 0.088(3) Uani 1 1 d D U . A 1
C38 C 0.7280(11) 0.9027(10) 0.6621(6) 0.102(3) Uani 1 1 d D U . A 1
C39 C 0.8368(10) 0.8514(10) 0.6821(7) 0.093(3) Uani 1 1 d D U . A 1
C40 C 0.8438(10) 0.8828(11) 0.7509(7) 0.095(3) Uani 1 1 d D U . A 1
C41 C 0.9078(9) 0.8161(9) 0.7973(6) 0.085(2) Uani 1 1 d D U . A 1
C42 C 0.8801(9) 0.8123(8) 0.8718(6) 0.078(2) Uani 1 1 d D U . A 1
C43 C 0.9327(8) 0.7049(9) 0.8998(6) 0.076(2) Uani 1 1 d D U . A 1
C44 C 0.8857(11) 0.6722(12) 0.9522(7) 0.085(2) Uani 1 1 d . U . A 1
C45 C 0.9085(10) 0.5599(10) 0.9487(6) 0.088(3) Uani 1 1 d D U . A 1
C46 C 0.8290(10) 0.5319(10) 0.9709(6) 0.095(3) Uani 1 1 d D U . A 1
C47 C 0.8422(11) 0.4478(10) 0.9313(7) 0.096(3) Uani 1 1 d D U . A 1
C48 C 0.7549(15) 0.4357(12) 0.9039(9) 0.102(3) Uani 1 1 d . U . A 1
C49 C 0.7631(10) 0.3971(10) 0.8396(6) 0.093(3) Uani 1 1 d D U . A 1
C50 C 0.6784(9) 0.4495(9) 0.7887(6) 0.086(2) Uani 1 1 d D U . A 1
C51 C 0.7261(10) 0.4521(10) 0.7225(6) 0.093(3) Uani 1 1 d D U . A 1
C52 C 0.6815(13) 0.5442(11) 0.6747(7) 0.084(2) Uani 1 1 d . U . A 1
C53 C 0.7477(12) 0.5796(11) 0.6362(7) 0.082(2) Uani 1 1 d . U . A 1
C54 C 0.6985(9) 0.6883(9) 0.6084(6) 0.077(2) Uani 1 1 d D U . A 1
C55 C 0.7586(9) 0.7469(10) 0.6058(6) 0.087(3) Uani 1 1 d D U . A 1
C56 C 0.8602(10) 0.6981(10) 0.6262(6) 0.091(3) Uani 1 1 d D U . A 1
C57 C 0.9010(9) 0.7540(10) 0.6671(6) 0.088(2) Uani 1 1 d D U . A 1
C58 C 0.9750(9) 0.6782(10) 0.7182(7) 0.090(3) Uani 1 1 d D U . A 1
C59 C 0.9786(9) 0.7081(9) 0.7805(6) 0.083(2) Uani 1 1 d D U . A 1
C60 C 0.9916(8) 0.6402(9) 0.8440(6) 0.082(2) Uani 1 1 d D U . A 1
C61 C 1.0054(10) 0.5401(13) 0.8380(9) 0.094(3) Uani 1 1 d . U . A 1
C62 C 0.9673(9) 0.4987(10) 0.8951(7) 0.092(3) Uani 1 1 d D U . A 1
C63 C 0.9314(10) 0.4243(9) 0.8872(7) 0.096(3) Uani 1 1 d D U . A 1
C64 C 0.9420(11) 0.3845(11) 0.8224(7) 0.108(3) Uani 1 1 d D U . A 1
C65 C 0.8596(8) 0.3644(9) 0.8027(6) 0.097(3) Uani 1 1 d D U . A 1
C66 C 0.8353(9) 0.3992(10) 0.7308(6) 0.096(3) Uani 1 1 d D U . A 1
C67 C 0.9025(11) 0.4419(11) 0.7064(6) 0.096(3) Uani 1 1 d D U . A 1
C68 C 0.8599(12) 0.5367(12) 0.6546(7) 0.086(3) Uani 1 1 d . U . A 1
C69 C 0.9087(10) 0.5916(10) 0.6534(6) 0.088(3) Uani 1 1 d D U . A 1
C70 C 0.9830(9) 0.5789(10) 0.7113(7) 0.090(3) Uani 1 1 d D U . A 1
C71 C 1.0002(10) 0.5122(13) 0.7649(9) 0.092(3) Uani 1 1 d . U . A 1
C72 C 0.9690(10) 0.4305(12) 0.7623(7) 0.104(3) Uani 1 1 d D U . A 1
Dy1A Dy 0.60843(10) 0.82170(7) 0.84513(5) 0.0504(3) Uani 0.6 1 d . . P B 2
Dy1B Dy 0.78246(9) 0.55152(9) 0.79819(6) 0.0444(3) Uani 0.75 1 d . U P B 2
Dy2A Dy 0.6657(2) 0.82623(16) 0.84870(12) 0.0548(5) Uani 0.3 1 d . . P B 2
Dy2B Dy 0.7414(5) 0.5556(4) 0.8136(3) 0.0629(13) Uani 0.2 1 d . U P B 2
Dy3A Dy 0.7217(7) 0.8232(6) 0.8125(6) 0.085(2) Uani 0.1 1 d . . P B 2
Dy3B Dy 0.6744(15) 0.5910(12) 0.8512(9) 0.075(3) Uani 0.05 1 d . U P B 2
O1 O 0.7238(5) 0.7043(4) 0.7976(3) 0.0492(14) Uani 1 1 d . . . B 2
Ni1P Ni 0.52108(8) 0.51701(8) 0.58691(6) 0.0278(3) Uani 1 1 d . . . C 3
N1P N 0.4668(4) 0.4616(4) 0.6659(3) 0.0311(12) Uani 1 1 d . . . C 3
N2P N 0.3915(4) 0.6495(4) 0.5855(3) 0.0306(12) Uani 1 1 d . . . C 3
N3P N 0.5782(4) 0.5740(4) 0.5109(3) 0.0292(12) Uani 1 1 d . . . C 3
N4P N 0.6532(4) 0.3863(4) 0.5913(3) 0.0305(12) Uani 1 1 d . . . C 3
C1P C 0.5160(6) 0.3668(6) 0.7025(4) 0.0333(15) Uani 1 1 d . . . C 3
C2P C 0.4537(6) 0.3572(6) 0.7607(4) 0.0383(16) Uani 1 1 d . . . C 3
C3P C 0.4899(7) 0.2651(7) 0.8131(5) 0.049(2) Uani 1 1 d . . . C 3
H3PA H 0.523543 0.201581 0.787837 0.059 Uiso 1 1 calc R . . C 3
H3PB H 0.427727 0.266310 0.837777 0.059 Uiso 1 1 calc R . . C 3
C4P C 0.5673(7) 0.2607(8) 0.8669(5) 0.055(2) Uani 1 1 d . . . C 3
H4PA H 0.630205 0.256935 0.842974 0.082 Uiso 1 1 calc GR . . C 3
H4PB H 0.587415 0.199519 0.899951 0.082 Uiso 1 1 calc GR . . C 3
H4PC H 0.534250 0.322984 0.892493 0.082 Uiso 1 1 calc GR . . C 3
C5P C 0.3637(6) 0.4487(6) 0.7588(4) 0.0379(16) Uani 1 1 d . . . C 3
C6P C 0.2732(6) 0.4845(7) 0.8099(5) 0.0461(19) Uani 1 1 d . . . C 3
H6PA H 0.274818 0.423632 0.837596 0.055 Uiso 1 1 calc R . . C 3
H6PB H 0.205696 0.520573 0.783450 0.055 Uiso 1 1 calc R . . C 3
C7P C 0.2794(8) 0.5580(7) 0.8602(5) 0.053(2) Uani 1 1 d . . . C 3
H7PA H 0.276439 0.618969 0.832964 0.080 Uiso 1 1 calc GR . . C 3
H7PB H 0.345665 0.522091 0.887008 0.080 Uiso 1 1 calc GR . . C 3
H7PC H 0.219911 0.579688 0.892646 0.080 Uiso 1 1 calc GR . . C 3
C8P C 0.3725(5) 0.5119(6) 0.7004(4) 0.0335(15) Uani 1 1 d . . . C 3
C9P C 0.2955(5) 0.6118(6) 0.6814(4) 0.0337(15) Uani 1 1 d . . . C 3
H9P H 0.231672 0.637705 0.707075 0.040 Uiso 1 1 calc R . . C 3
C10P C 0.3046(5) 0.6761(6) 0.6282(4) 0.0324(14) Uani 1 1 d . . . C 3
C11P C 0.2269(6) 0.7824(6) 0.6130(4) 0.0357(15) Uani 1 1 d . . . C 3
C12P C 0.1273(6) 0.8369(6) 0.6535(5) 0.0465(19) Uani 1 1 d . . . C 3
H12A H 0.093353 0.791910 0.660902 0.056 Uiso 1 1 calc R . . C 3
H12B H 0.078153 0.900784 0.625518 0.056 Uiso 1 1 calc R . . C 3
C13P C 0.1469(8) 0.8648(8) 0.7247(5) 0.057(2) Uani 1 1 d . . . C 3
H13A H 0.178138 0.911297 0.717614 0.086 Uiso 1 1 calc GR . . C 3
H13B H 0.195101 0.801700 0.752772 0.086 Uiso 1 1 calc GR . . C 3
H13C H 0.079839 0.899151 0.749352 0.086 Uiso 1 1 calc GR . . C 3
C14P C 0.2656(5) 0.8211(5) 0.5589(4) 0.0336(15) Uani 1 1 d . . . C 3
C15P C 0.2180(6) 0.9288(6) 0.5232(5) 0.0425(18) Uani 1 1 d . . . C 3
H15A H 0.141241 0.964141 0.532004 0.051 Uiso 1 1 calc R . . C 3
H15B H 0.228250 0.924901 0.471962 0.051 Uiso 1 1 calc R . . C 3
C16P C 0.2667(7) 0.9929(6) 0.5491(5) 0.049(2) Uani 1 1 d . . . C 3
H16A H 0.237202 1.060300 0.521911 0.073 Uiso 1 1 calc GR . . C 3
H16B H 0.343267 0.956445 0.542981 0.073 Uiso 1 1 calc GR . . C 3
H16C H 0.250734 1.002899 0.598887 0.073 Uiso 1 1 calc GR . . C 3
C17P C 0.3675(5) 0.7382(5) 0.5422(4) 0.0303(14) Uani 1 1 d . . . C 3
C18P C 0.4322(5) 0.7489(5) 0.4916(4) 0.0309(14) Uani 1 1 d . . . C 3
H18P H 0.406679 0.813337 0.464395 0.037 Uiso 1 1 calc R . . C 3
C19P C 0.5311(5) 0.6729(5) 0.4775(4) 0.0300(14) Uani 1 1 d . . . C 3
C20P C 0.6005(6) 0.6872(6) 0.4272(4) 0.0324(14) Uani 1 1 d . . . C 3
C21P C 0.5770(6) 0.7877(6) 0.3858(4) 0.0363(15) Uani 1 1 d . . . C 3
H21A H 0.502185 0.823112 0.370532 0.044 Uiso 1 1 calc R . . C 3
H21B H 0.621139 0.773285 0.343293 0.044 Uiso 1 1 calc R . . C 3
C22P C 0.5981(8) 0.8589(7) 0.4290(5) 0.048(2) Uani 1 1 d . . . C 3
H22A H 0.588747 0.920302 0.399112 0.073 Uiso 1 1 calc GR . . C 3
H22B H 0.670511 0.822032 0.447442 0.073 Uiso 1 1 calc GR . . C 3
H22C H 0.548691 0.879908 0.468165 0.073 Uiso 1 1 calc GR . . C 3
C23P C 0.6921(5) 0.5959(6) 0.4294(4) 0.0333(15) Uani 1 1 d . . . C 3
C24P C 0.7932(6) 0.5712(6) 0.3914(4) 0.0378(16) Uani 1 1 d . . . C 3
H24A H 0.778025 0.618017 0.348009 0.045 Uiso 1 1 calc R . . C 3
H24B H 0.825199 0.499441 0.377864 0.045 Uiso 1 1 calc R . . C 3
C25P C 0.8712(7) 0.5832(8) 0.4372(5) 0.053(2) Uani 1 1 d . . . C 3
H25A H 0.934183 0.571605 0.409979 0.079 Uiso 1 1 calc GR . . C 3
H25B H 0.891190 0.532628 0.478215 0.079 Uiso 1 1 calc GR . . C 3
H25C H 0.838202 0.653158 0.452898 0.079 Uiso 1 1 calc GR . . C 3
C26P C 0.6768(5) 0.5270(6) 0.4812(4) 0.0319(14) Uani 1 1 d . . . C 3
C27P C 0.7522(5) 0.4270(5) 0.4992(4) 0.0302(14) Uani 1 1 d . . . C 3
H27P H 0.816330 0.401610 0.473809 0.036 Uiso 1 1 calc R . . C 3
C28P C 0.7428(5) 0.3609(6) 0.5505(4) 0.0328(15) Uani 1 1 d . . . C 3
C29P C 0.8242(6) 0.2582(6) 0.5705(4) 0.0348(15) Uani 1 1 d . . . C 3
C30P C 0.9308(6) 0.2104(6) 0.5383(5) 0.0417(18) Uani 1 1 d . . . C 3
H30A H 0.923054 0.223230 0.486613 0.050 Uiso 1 1 calc R . . C 3
H30B H 0.965099 0.134765 0.550089 0.050 Uiso 1 1 calc R . . C 3
C31P C 1.0018(7) 0.2528(7) 0.5633(6) 0.052(2) Uani 1 1 d . . . C 3
H31A H 0.971126 0.326732 0.548398 0.078 Uiso 1 1 calc GR . . C 3
H31B H 1.071921 0.216136 0.542896 0.078 Uiso 1 1 calc GR . . C 3
H31C H 1.007643 0.242755 0.614625 0.078 Uiso 1 1 calc GR . . C 3
C32P C 0.7846(6) 0.2190(5) 0.6238(4) 0.0345(15) Uani 1 1 d . . . C 3
C33P C 0.8386(6) 0.1166(6) 0.6659(5) 0.0431(18) Uani 1 1 d . . . C 3
H33A H 0.899565 0.068571 0.639183 0.052 Uiso 1 1 calc R . . C 3
H33B H 0.789147 0.087409 0.672688 0.052 Uiso 1 1 calc R . . C 3
C34P C 0.8774(7) 0.1239(7) 0.7381(5) 0.051(2) Uani 1 1 d . . . C 3
H34A H 0.931177 0.146865 0.731716 0.077 Uiso 1 1 calc GR . . C 3
H34B H 0.907757 0.055889 0.764481 0.077 Uiso 1 1 calc GR . . C 3
H34C H 0.817983 0.173599 0.764058 0.077 Uiso 1 1 calc GR . . C 3
C35P C 0.6788(5) 0.2990(5) 0.6359(4) 0.0313(14) Uani 1 1 d . . . C 3
C36P C 0.6141(5) 0.2891(5) 0.6873(4) 0.0312(14) Uani 1 1 d . . . C 3
H36P H 0.638829 0.224407 0.714115 0.037 Uiso 1 1 calc R . . C 3
C1S C 0.2174(9) 1.2092(9) 0.8435(5) 0.062(2) Uani 1 1 d . . . D 3
H1S H 0.234662 1.240635 0.878576 0.074 Uiso 1 1 calc R . . D 3
C2S C 0.1772(10) 1.1400(11) 0.8629(6) 0.072(3) Uani 1 1 d . . . D 3
H2S H 0.168686 1.123199 0.911022 0.086 Uiso 1 1 calc R . . D 3
C3S C 0.1504(9) 1.0972(9) 0.8111(6) 0.062(2) Uani 1 1 d . . . D 3
H3S H 0.124551 1.049362 0.823609 0.074 Uiso 1 1 calc R . . D 3
C4S C 0.1606(8) 1.1227(8) 0.7420(5) 0.053(2) Uani 1 1 d . . . D 3
H4S H 0.139637 1.094288 0.706858 0.064 Uiso 1 1 calc R . . D 3
C5S C 0.2005(7) 1.1883(8) 0.7230(5) 0.051(2) Uani 1 1 d . . . D 3
H5S H 0.207603 1.205568 0.674708 0.062 Uiso 1 1 calc R . . D 3
C6S C 0.2314(8) 1.2309(8) 0.7752(5) 0.058(2) Uani 1 1 d . . . D 3
H6S H 0.262037 1.274734 0.762278 0.069 Uiso 1 1 calc R . . D 3
C7S C 0.2009(11) 0.9003(14) 0.9922(8) 0.092(4) Uani 1 1 d . . . E 3
H7S H 0.249363 0.927194 0.986794 0.110 Uiso 1 1 calc R . . E 3
C8S C 0.1505(9) 0.9043(9) 1.0541(6) 0.066(3) Uani 1 1 d . . . E 3
H8S H 0.164692 0.932886 1.092411 0.079 Uiso 1 1 calc R . . E 3
C9S C 0.0793(10) 0.8671(10) 1.0614(6) 0.072(3) Uani 1 1 d . . . E 3
H9S H 0.043472 0.871229 1.104537 0.087 Uiso 1 1 calc R . . E 3
C10S C 0.0589(10) 0.8236(9) 1.0066(6) 0.069(3) Uani 1 1 d . . . E 3
H10S H 0.009920 0.797371 1.012348 0.083 Uiso 1 1 calc R . . E 3
C11S C 0.1104(9) 0.8183(10) 0.9430(7) 0.072(3) Uani 1 1 d . . . E 3
H11S H 0.096725 0.788998 0.904871 0.086 Uiso 1 1 calc R . . E 3
C12S C 0.1808(10) 0.8561(13) 0.9363(7) 0.086(4) Uani 1 1 d . . . E 3
H12S H 0.216877 0.852389 0.893299 0.103 Uiso 1 1 calc R . . E 3

loop_
_atom_site_aniso_label
_atom_site_aniso_U_11
_atom_site_aniso_U_22
_atom_site_aniso_U_33
_atom_site_aniso_U_23
_atom_site_aniso_U_13
_atom_site_aniso_U_12
C1 0.100(5) 0.097(5) 0.114(5) -0.017(5) 0.013(5) -0.030(5)
C2 0.090(5) 0.108(5) 0.099(5) -0.016(5) 0.025(5) -0.030(5)
C3 0.071(5) 0.104(5) 0.111(5) -0.008(5) 0.013(4) -0.034(4)
C4 0.078(5) 0.094(5) 0.110(5) -0.004(5) 0.002(5) -0.022(4)
C5 0.097(5) 0.085(5) 0.118(5) -0.011(5) 0.002(5) -0.023(5)
C6 0.110(5) 0.062(5) 0.114(5) -0.002(5) -0.007(5) -0.024(4)
C7 0.115(5) 0.066(4) 0.118(5) -0.016(4) 0.003(5) -0.039(4)
C8 0.112(5) 0.086(5) 0.103(5) -0.029(5) 0.010(5) -0.031(5)
C9 0.112(5) 0.093(5) 0.076(5) -0.032(4) 0.011(4) -0.045(4)
C10 0.112(5) 0.110(5) 0.062(4) -0.022(4) 0.019(4) -0.040(5)
C11 0.094(5) 0.109(5) 0.081(5) -0.014(5) 0.037(4) -0.038(5)
C12 0.096(5) 0.111(5) 0.080(5) -0.003(5) 0.033(4) -0.047(4)
C13 0.078(5) 0.115(5) 0.096(5) -0.001(5) 0.022(4) -0.057(4)
C14 0.064(4) 0.117(5) 0.107(5) -0.007(5) 0.016(4) -0.046(4)
C15 0.061(4) 0.117(5) 0.098(5) -0.011(5) -0.011(4) -0.052(4)
C16 0.064(4) 0.103(5) 0.095(5) 0.003(4) -0.029(4) -0.044(4)
C17 0.077(5) 0.098(5) 0.103(5) 0.013(5) -0.020(4) -0.019(4)
C18 0.098(5) 0.084(5) 0.092(5) 0.023(4) -0.024(4) -0.024(4)
C19 0.104(5) 0.056(4) 0.099(5) 0.014(4) -0.023(5) -0.036(4)
C20 0.125(5) 0.067(4) 0.104(5) 0.026(4) -0.002(5) -0.050(4)
C21 0.111(5) 0.067(4) 0.112(5) 0.011(4) -0.002(4) -0.067(4)
C22 0.113(5) 0.069(4) 0.120(5) -0.013(4) -0.003(5) -0.057(4)
C23 0.103(5) 0.080(4) 0.103(5) -0.017(4) -0.007(4) -0.063(4)
C24 0.108(5) 0.094(5) 0.077(5) -0.031(4) -0.005(4) -0.054(4)
C25 0.100(5) 0.106(5) 0.065(4) -0.013(4) -0.013(4) -0.053(4)
C26 0.114(5) 0.106(5) 0.053(4) -0.008(4) 0.004(4) -0.044(5)
C27 0.113(5) 0.100(5) 0.055(4) 0.016(4) -0.002(4) -0.041(5)
C28 0.102(5) 0.098(5) 0.066(4) 0.013(4) 0.015(4) -0.058(4)
C29 0.110(5) 0.093(5) 0.095(5) 0.021(4) 0.018(4) -0.057(4)
C30 0.093(5) 0.102(5) 0.096(5) 0.009(4) 0.017(4) -0.070(4)
C31 0.099(5) 0.100(5) 0.097(5) 0.004(4) -0.001(4) -0.073(4)
C32 0.086(4) 0.105(5) 0.093(5) -0.002(4) -0.019(4) -0.074(4)
C33 0.099(5) 0.096(5) 0.075(4) -0.010(4) -0.027(4) -0.067(4)
C34 0.083(4) 0.103(5) 0.074(4) 0.003(4) -0.035(4) -0.055(4)
C35 0.092(5) 0.092(5) 0.060(4) 0.014(4) -0.029(4) -0.053(4)
C36 0.104(5) 0.086(5) 0.067(4) 0.024(4) -0.022(4) -0.040(4)
C37 0.117(5) 0.090(5) 0.067(4) 0.022(4) -0.015(4) -0.061(4)
C38 0.123(5) 0.086(5) 0.096(5) 0.031(4) 0.004(5) -0.056(4)
C39 0.104(5) 0.097(5) 0.098(5) 0.019(4) 0.016(4) -0.068(4)
C40 0.105(5) 0.090(5) 0.114(5) 0.010(4) 0.003(5) -0.068(4)
C41 0.085(4) 0.096(5) 0.106(5) 0.002(4) -0.004(4) -0.068(4)
C42 0.081(4) 0.089(4) 0.095(5) -0.010(4) -0.011(4) -0.065(4)
C43 0.066(4) 0.097(5) 0.086(5) -0.002(4) -0.021(4) -0.054(4)
C44 0.083(4) 0.103(5) 0.075(5) 0.004(4) -0.031(4) -0.049(4)
C45 0.084(5) 0.096(5) 0.080(5) 0.026(4) -0.040(4) -0.042(4)
C46 0.102(5) 0.093(5) 0.076(5) 0.026(4) -0.022(4) -0.038(4)
C47 0.111(5) 0.072(5) 0.091(5) 0.031(4) -0.024(5) -0.037(4)
C48 0.117(5) 0.079(5) 0.099(5) 0.026(4) 0.000(5) -0.042(4)
C49 0.118(5) 0.068(4) 0.099(5) 0.007(4) -0.004(5) -0.051(4)
C50 0.115(5) 0.073(4) 0.096(5) -0.001(4) -0.005(4) -0.066(4)
C51 0.123(5) 0.075(4) 0.096(5) -0.019(4) -0.007(5) -0.057(4)
C52 0.117(5) 0.083(5) 0.075(5) -0.019(4) -0.017(4) -0.062(4)
C53 0.102(5) 0.089(5) 0.063(4) -0.028(4) -0.007(4) -0.048(4)
C54 0.097(5) 0.095(5) 0.053(4) -0.005(4) -0.013(4) -0.057(4)
C55 0.101(5) 0.109(5) 0.057(4) 0.010(4) -0.001(4) -0.056(4)
C56 0.090(5) 0.117(5) 0.072(5) -0.003(4) 0.021(4) -0.055(4)
C57 0.082(4) 0.111(5) 0.090(5) 0.003(4) 0.020(4) -0.065(4)
C58 0.066(4) 0.115(5) 0.099(5) -0.013(5) 0.020(4) -0.050(4)
C59 0.060(4) 0.107(5) 0.099(5) -0.012(4) 0.007(4) -0.054(4)
C60 0.054(4) 0.098(5) 0.099(5) -0.008(4) -0.013(4) -0.039(4)
C61 0.053(4) 0.098(5) 0.112(5) 0.004(5) -0.012(4) -0.022(4)
C62 0.070(5) 0.088(5) 0.103(5) 0.020(4) -0.030(4) -0.029(4)
C63 0.092(5) 0.070(5) 0.105(5) 0.022(4) -0.028(5) -0.024(4)
C64 0.100(5) 0.076(5) 0.112(5) 0.008(5) -0.003(5) -0.014(5)
C65 0.106(5) 0.067(5) 0.108(5) -0.005(4) -0.005(5) -0.033(4)
C66 0.111(5) 0.072(5) 0.102(5) -0.018(4) 0.010(5) -0.041(4)
C67 0.091(5) 0.085(5) 0.093(5) -0.030(4) 0.015(4) -0.023(4)
C68 0.091(5) 0.089(5) 0.074(5) -0.034(4) 0.017(4) -0.035(4)
C69 0.079(5) 0.106(5) 0.081(5) -0.028(4) 0.032(4) -0.042(4)
C70 0.057(4) 0.109(5) 0.099(5) -0.022(5) 0.027(4) -0.036(4)
C71 0.053(4) 0.094(5) 0.111(5) -0.017(5) 0.012(4) -0.020(4)
C72 0.084(5) 0.088(5) 0.111(5) -0.015(5) 0.010(5) -0.015(5)
Dy1A 0.0504(6) 0.0379(5) 0.0556(6) -0.0091(4) 0.0060(4) -0.0142(4)
Dy1B 0.0474(6) 0.0326(4) 0.0507(5) -0.0064(3) 0.0010(4) -0.0162(4)
Dy2A 0.0501(12) 0.0496(11) 0.0673(14) -0.0218(9) -0.0002(11) -0.0228(10)
Dy2B 0.076(3) 0.047(2) 0.071(3) 0.0030(19) -0.014(2) -0.033(3)
Dy3A 0.074(5) 0.070(5) 0.132(7) -0.030(5) 0.034(5) -0.049(4)
Dy3B 0.088(6) 0.062(5) 0.077(6) -0.002(5) 0.012(5) -0.038(5)
O1 0.049(3) 0.033(3) 0.059(4) -0.010(3) -0.001(3) -0.013(3)
Ni1P 0.0226(5) 0.0244(6) 0.0362(6) -0.0042(4) 0.0048(4) -0.0109(5)
N1P 0.023(3) 0.025(3) 0.044(3) -0.004(2) 0.004(2) -0.011(2)
N2P 0.027(3) 0.028(3) 0.038(3) -0.005(2) 0.004(2) -0.014(2)
N3P 0.025(3) 0.026(3) 0.037(3) -0.004(2) 0.004(2) -0.012(2)
N4P 0.028(3) 0.027(3) 0.038(3) -0.006(2) 0.006(2) -0.014(2)
C1P 0.032(3) 0.030(4) 0.040(4) -0.003(3) 0.003(3) -0.017(3)
C2P 0.032(4) 0.033(4) 0.050(4) 0.001(3) 0.005(3) -0.016(3)
C3P 0.042(4) 0.041(4) 0.058(5) 0.011(4) 0.013(4) -0.017(4)
C4P 0.047(5) 0.058(6) 0.049(5) 0.005(4) 0.007(4) -0.017(4)
C5P 0.034(4) 0.036(4) 0.045(4) -0.002(3) 0.009(3) -0.018(3)
C6P 0.034(4) 0.045(5) 0.055(5) 0.002(4) 0.016(3) -0.017(3)
C7P 0.054(5) 0.045(5) 0.048(5) -0.003(4) 0.016(4) -0.014(4)
C8P 0.028(3) 0.035(4) 0.041(4) -0.008(3) 0.009(3) -0.017(3)
C9P 0.024(3) 0.030(4) 0.045(4) -0.005(3) 0.009(3) -0.011(3)
C10P 0.025(3) 0.032(4) 0.040(4) -0.007(3) 0.006(3) -0.012(3)
C11P 0.030(3) 0.029(4) 0.047(4) -0.005(3) 0.007(3) -0.013(3)
C12P 0.030(4) 0.032(4) 0.066(5) -0.001(4) 0.013(4) -0.006(3)
C13P 0.055(5) 0.045(5) 0.062(6) -0.018(4) 0.023(4) -0.015(4)
C14P 0.026(3) 0.023(3) 0.049(4) -0.003(3) 0.003(3) -0.010(3)
C15P 0.035(4) 0.027(4) 0.057(5) 0.000(3) 0.006(3) -0.009(3)
C16P 0.055(5) 0.032(4) 0.062(5) -0.010(4) 0.013(4) -0.023(4)
C17P 0.026(3) 0.023(3) 0.041(4) -0.003(3) 0.001(3) -0.011(3)
C18P 0.032(3) 0.023(3) 0.038(4) -0.002(3) 0.000(3) -0.013(3)
C19P 0.030(3) 0.029(3) 0.035(3) -0.002(3) 0.003(3) -0.018(3)
C20P 0.032(3) 0.032(4) 0.038(4) -0.002(3) 0.004(3) -0.018(3)
C21P 0.039(4) 0.033(4) 0.040(4) 0.000(3) 0.004(3) -0.020(3)
C22P 0.058(5) 0.041(4) 0.056(5) 0.003(4) -0.005(4) -0.031(4)
C23P 0.029(3) 0.032(4) 0.042(4) -0.008(3) 0.007(3) -0.017(3)
C24P 0.030(4) 0.038(4) 0.047(4) -0.009(3) 0.014(3) -0.017(3)
C25P 0.036(4) 0.061(6) 0.073(6) -0.025(5) 0.020(4) -0.030(4)
C26P 0.029(3) 0.030(3) 0.039(4) -0.008(3) 0.004(3) -0.016(3)
C27P 0.021(3) 0.030(3) 0.039(4) -0.008(3) 0.005(3) -0.012(3)
C28P 0.025(3) 0.033(4) 0.042(4) -0.009(3) 0.004(3) -0.014(3)
C29P 0.029(3) 0.030(4) 0.048(4) -0.008(3) 0.007(3) -0.016(3)
C30P 0.030(4) 0.029(4) 0.062(5) -0.007(3) 0.010(3) -0.010(3)
C31P 0.031(4) 0.050(5) 0.075(6) -0.007(4) 0.003(4) -0.018(4)
C32P 0.030(3) 0.023(3) 0.047(4) -0.004(3) 0.002(3) -0.009(3)
C33P 0.038(4) 0.029(4) 0.056(5) 0.000(3) 0.003(3) -0.011(3)
C34P 0.041(4) 0.043(5) 0.061(5) 0.007(4) -0.007(4) -0.013(4)
C35P 0.024(3) 0.027(3) 0.042(4) -0.003(3) 0.001(3) -0.011(3)
C36P 0.027(3) 0.024(3) 0.039(4) 0.001(3) 0.001(3) -0.010(3)
C1S 0.067(6) 0.077(7) 0.051(5) -0.012(5) 0.004(4) -0.041(6)
C2S 0.079(7) 0.104(9) 0.045(5) -0.005(5) 0.010(5) -0.055(7)
C3S 0.063(6) 0.074(7) 0.061(6) -0.005(5) 0.003(5) -0.043(6)
C4S 0.052(5) 0.060(6) 0.050(5) -0.014(4) 0.003(4) -0.026(4)
C5S 0.052(5) 0.057(5) 0.042(4) -0.004(4) 0.004(4) -0.024(4)
C6S 0.057(5) 0.062(6) 0.055(5) -0.006(4) 0.005(4) -0.029(5)
C7S 0.076(8) 0.137(13) 0.089(9) -0.005(9) 0.004(7) -0.074(9)
C8S 0.064(6) 0.072(7) 0.063(6) -0.007(5) -0.006(5) -0.032(6)
C9S 0.074(7) 0.086(8) 0.057(6) -0.002(6) 0.008(5) -0.039(6)
C10S 0.072(7) 0.066(7) 0.079(7) 0.005(5) -0.010(6) -0.041(6)
C11S 0.055(6) 0.075(7) 0.085(8) -0.027(6) 0.000(5) -0.027(5)
C12S 0.062(7) 0.130(12) 0.068(7) -0.021(7) 0.019(6) -0.044(8)

loop_
_atom_type_symbol
_atom_type_description
_atom_type_scat_dispersion_real
_atom_type_scat_dispersion_imag
_atom_type_scat_source
C C 0.0181 0.0091 'International Tables Vol C Tables 4.2.6.8 and 6.1.1.4'
H H 0.0000 0.0000 'International Tables Vol C Tables 4.2.6.8 and 6.1.1.4'
Dy Dy -9.8046 9.8477 'International Tables Vol C Tables 4.2.6.8 and 6.1.1.4'
N N 0.0311 0.0180 'International Tables Vol C Tables 4.2.6.8 and 6.1.1.4'
Ni Ni -3.0029 0.5091 'International Tables Vol C Tables 4.2.6.8 and 6.1.1.4'
O O 0.0492 0.0322 'International Tables Vol C Tables 4.2.6.8 and 6.1.1.4'

loop_
_geom_angle_atom_site_label_1
_geom_angle_atom_site_label_2
_geom_angle_atom_site_label_3
_geom_angle
_geom_angle_site_symmetry_1
_geom_angle_site_symmetry_3
_geom_angle_publ_flag
C2 C1 C8 125.8(12) . . ?
C5 C1 C2 108.9(7) . . ?
C5 C1 C8 108.1(7) . . ?
C1 C2 C3 107.5(7) . . ?
C11 C2 C1 120.3(14) . . ?
C11 C2 C3 118.2(13) . . ?
C4 C3 C2 106.8(7) . . ?
C14 C3 C2 120.6(13) . . ?
C14 C3 C4 123.6(13) . . ?
C5 C4 C3 108.8(7) . . ?
C17 C4 C3 124.0(13) . . ?
C17 C4 C5 118.3(14) . . ?
C1 C5 C4 108.0(7) . . ?
C1 C5 C6 108.0(7) . . ?
C4 C5 C6 124.4(12) . . ?
C5 C6 C19 113.3(12) . . ?
C7 C6 C5 107.4(7) . . ?
C7 C6 C19 126.7(13) . . ?
C6 C7 C8 109.3(7) . . ?
C6 C7 C22 117.6(12) . . ?
C8 C7 C22 122.0(13) . . ?
C7 C8 C1 107.2(7) . . ?
C9 C8 C1 114.0(12) . . ?
C9 C8 C7 121.5(13) . . ?
C8 C9 C10 123.2(12) . . ?
C8 C9 C24 119.6(12) . . ?
C10 C9 C24 107.9(7) . . ?
C9 C10 C11 117.9(12) . . ?
C26 C10 C9 109.1(7) . . ?
C26 C10 C11 120.5(12) . . ?
C2 C11 C10 118.1(15) . . ?
C2 C11 C12 123.5(16) . . ?
C12 C11 C10 110.9(14) . . ?
C11 C12 C13 118.9(12) . . ?
C11 C12 C28 126.2(13) . . ?
C28 C12 C13 107.6(7) . . ?
C14 C13 C12 115.0(12) . . ?
C30 C13 C12 106.8(7) . . ?
C30 C13 C14 126.8(12) . . ?
C3 C14 C13 122.5(15) . . ?
C3 C14 C15 117.9(14) . . ?
C13 C14 C15 112.3(14) . . ?
C14 C15 C32 120.2(11) . . ?
C16 C15 C14 120.7(11) . . ?
C16 C15 C32 108.1(7) . . ?
C15 C16 C17 118.4(11) . . ?
C15 C16 C34 107.7(7) . . ?
C34 C16 C17 122.3(11) . . ?
C4 C17 C16 114.0(14) . . ?
C18 C17 C4 121.6(17) . . ?
C18 C17 C16 116.2(15) . . ?
C17 C18 C19 118.3(16) . . ?
C17 C18 C36 116.6(16) . . ?
C36 C18 C19 121.3(16) . . ?
C6 C19 C18 122.2(14) . . ?
C6 C19 C20 111.1(12) . . ?
C20 C19 C18 118.0(14) . . ?
C21 C20 C19 122.1(11) . . ?
C38 C20 C19 121.1(12) . . ?
C38 C20 C21 108.1(7) . . ?
C22 C21 C20 120.8(11) . . ?
C22 C21 C40 122.7(12) . . ?
C40 C21 C20 107.5(7) . . ?
C7 C22 C23 114.6(14) . . ?
C21 C22 C7 118.5(13) . . ?
C21 C22 C23 119.9(14) . . ?
C24 C23 C22 122.9(13) . . ?
C24 C23 C42 113.8(12) . . ?
C42 C23 C22 113.4(13) . . ?
C23 C24 C9 118.1(11) . . ?
C25 C24 C9 108.1(7) . . ?
C25 C24 C23 122.6(11) . . ?
C24 C25 C26 107.1(7) . . ?
C44 C25 C24 119.3(12) . . ?
C44 C25 C26 126.5(12) . . ?
C10 C26 C25 107.8(7) . . ?
C27 C26 C10 128.5(13) . . ?
C27 C26 C25 114.7(12) . . ?
C26 C27 C28 112.4(14) . . ?
C26 C27 C46 126.5(16) . . ?
C46 C27 C28 114.4(14) . . ?
C12 C28 C27 120.4(11) . . ?
C12 C28 C29 108.7(7) . . ?
C29 C28 C27 118.3(12) . . ?
C28 C29 C48 127.0(13) . . ?
C30 C29 C28 108.0(7) . . ?
C30 C29 C48 116.6(12) . . ?
C13 C30 C31 118.9(11) . . ?
C29 C30 C13 108.9(7) . . ?
C29 C30 C31 122.0(12) . . ?
C32 C31 C30 115.6(14) . . ?
C32 C31 C50 117.8(13) . . ?
C50 C31 C30 117.2(13) . . ?
C15 C32 C33 108.2(7) . . ?
C31 C32 C15 125.9(12) . . ?
C31 C32 C33 117.4(11) . . ?
C34 C33 C32 106.8(7) . . ?
C52 C33 C32 126.5(11) . . ?
C52 C33 C34 118.2(11) . . ?
C33 C34 C16 109.2(7) . . ?
C35 C34 C16 117.4(11) . . ?
C35 C34 C33 124.4(11) . . ?
C34 C35 C36 121.7(11) . . ?
C34 C35 C54 118.8(10) . . ?
C54 C35 C36 109.4(7) . . ?
C18 C36 C35 124.0(11) . . ?
C18 C36 C37 114.9(12) . . ?
C35 C36 C37 107.4(7) . . ?
C36 C37 C55 107.5(7) . . ?
C38 C37 C36 125.2(11) . . ?
C38 C37 C55 117.1(11) . . ?
C20 C38 C39 109.2(7) . . ?
C37 C38 C20 118.6(12) . . ?
C37 C38 C39 120.9(12) . . ?
C38 C39 C40 107.2(7) . . ?
C57 C39 C38 121.5(12) . . ?
C57 C39 C40 119.3(12) . . ?
C21 C40 C39 108.1(7) . . ?
C41 C40 C21 118.6(12) . . ?
C41 C40 C39 119.7(12) . . ?
C40 C41 C42 122.5(11) . . ?
C40 C41 C59 120.7(11) . . ?
C42 C41 C59 107.4(7) . . ?
C23 C42 C41 122.5(10) . . ?
C23 C42 C43 120.8(10) . . ?
C43 C42 C41 107.8(7) . . ?
C42 C43 C60 109.2(7) . . ?
C44 C43 C42 119.2(11) . . ?
C44 C43 C60 122.1(11) . . ?
C25 C44 C43 123.6(14) . . ?
C25 C44 C45 115.1(13) . . ?
C43 C44 C45 113.3(13) . . ?
C46 C45 C44 118.7(11) . . ?
C62 C45 C44 123.3(11) . . ?
C62 C45 C46 109.1(7) . . ?
C27 C46 C45 118.2(13) . . ?
C27 C46 C47 125.9(13) . . ?
C45 C46 C47 107.4(7) . . ?
C46 C47 C48 124.3(13) . . ?
C63 C47 C46 107.2(7) . . ?
C63 C47 C48 117.5(12) . . ?
C47 C48 C29 109.7(14) . . ?
C49 C48 C29 121.6(15) . . ?
C49 C48 C47 120.3(15) . . ?
C48 C49 C50 119.9(12) . . ?
C48 C49 C65 118.4(13) . . ?
C65 C49 C50 107.5(7) . . ?
C31 C50 C49 121.0(11) . . ?
C51 C50 C31 122.8(11) . . ?
C51 C50 C49 106.7(7) . . ?
C50 C51 C52 120.5(11) . . ?
C66 C51 C50 109.0(7) . . ?
C66 C51 C52 117.9(12) . . ?
C33 C52 C51 112.6(13) . . ?
C33 C52 C53 121.4(13) . . ?
C53 C52 C51 121.1(14) . . ?
C52 C53 C54 117.2(13) . . ?
C52 C53 C68 121.0(14) . . ?
C54 C53 C68 113.7(12) . . ?
C35 C54 C53 119.6(10) . . ?
C35 C54 C55 108.0(7) . . ?
C53 C54 C55 120.4(10) . . ?
C54 C55 C37 107.7(7) . . ?
C56 C55 C37 121.7(11) . . ?
C56 C55 C54 119.1(11) . . ?
C55 C56 C57 118.6(11) . . ?
C55 C56 C69 120.6(11) . . ?
C69 C56 C57 108.4(7) . . ?
C39 C57 C56 120.1(11) . . ?
C39 C57 C58 121.8(11) . . ?
C58 C57 C56 106.6(7) . . ?
C59 C58 C57 117.7(11) . . ?
C59 C58 C70 120.8(11) . . ?
C70 C58 C57 110.3(7) . . ?
C58 C59 C41 120.7(11) . . ?
C58 C59 C60 120.7(11) . . ?
C60 C59 C41 107.9(7) . . ?
C59 C60 C43 107.7(7) . . ?
C61 C60 C43 124.4(11) . . ?
C61 C60 C59 119.3(11) . . ?
C60 C61 C62 115.5(14) . . ?
C60 C61 C71 116.5(14) . . ?
C62 C61 C71 119.3(14) . . ?
C45 C62 C61 121.0(12) . . ?
C45 C62 C63 107.8(7) . . ?
C61 C62 C63 122.7(13) . . ?
C47 C63 C62 108.2(7) . . ?
C64 C63 C47 123.2(12) . . ?
C64 C63 C62 118.9(12) . . ?
C63 C64 C65 116.0(12) . . ?
C63 C64 C72 120.1(13) . . ?
C72 C64 C65 107.7(7) . . ?
C64 C65 C49 123.6(11) . . ?
C66 C65 C49 108.0(7) . . ?
C66 C65 C64 108.0(7) . . ?
C51 C66 C65 108.6(7) . . ?
C51 C66 C67 123.1(11) . . ?
C65 C66 C67 107.8(7) . . ?
C66 C67 C68 119.6(12) . . ?
C72 C67 C66 107.8(7) . . ?
C72 C67 C68 121.4(12) . . ?
C53 C68 C67 114.9(13) . . ?
C69 C68 C53 123.6(14) . . ?
C69 C68 C67 115.8(13) . . ?
C56 C69 C70 107.4(7) . . ?
C68 C69 C56 122.1(12) . . ?
C68 C69 C70 121.7(12) . . ?
C58 C70 C69 107.3(7) . . ?
C71 C70 C58 122.1(13) . . ?
C71 C70 C69 120.8(12) . . ?
C70 C71 C61 120.4(15) . . ?
C70 C71 C72 120.3(14) . . ?
C72 C71 C61 114.0(14) . . ?
C64 C72 C71 123.6(13) . . ?
C67 C72 C64 108.6(7) . . ?
C67 C72 C71 116.4(12) . . ?
Dy2A Dy1A Dy1B 86.07(15) . . ?
Dy2A Dy1A Dy2B 94.26(17) . . ?
Dy2A Dy1A Dy3A 26.1(4) . . ?
Dy2A Dy1A Dy3B 106.3(4) . . ?
Dy2A Dy1A O1 72.1(2) . . ?
Dy2B Dy1A Dy1B 9.48(9) . . ?
Dy3A Dy1A Dy1B 75.3(3) . . ?
Dy3A Dy1A Dy2B 84.8(3) . . ?
Dy3A Dy1A Dy3B 101.1(4) . . ?
Dy3A Dy1A O1 56.4(3) . . ?
Dy3B Dy1A Dy1B 26.8(3) . . ?
Dy3B Dy1A Dy2B 17.6(3) . . ?
O1 Dy1A Dy1B 20.81(18) . . ?
O1 Dy1A Dy2B 30.0(2) . . ?
O1 Dy1A Dy3B 47.6(4) . . ?
Dy1A Dy1B Dy2A 13.15(4) . . ?
Dy2B Dy1B Dy1A 68.3(5) . . ?
Dy2B Dy1B Dy2A 79.8(5) . . ?
Dy2B Dy1B Dy3A 95.1(6) . . ?
Dy2B Dy1B Dy3B 17.1(7) . . ?
Dy2B Dy1B O1 88.5(6) . . ?
Dy3A Dy1B Dy1A 26.91(13) . . ?
Dy3A Dy1B Dy2A 15.78(13) . . ?
Dy3B Dy1B Dy1A 53.7(5) . . ?
Dy3B Dy1B Dy2A 64.1(5) . . ?
Dy3B Dy1B Dy3A 79.8(5) . . ?
Dy3B Dy1B O1 74.6(5) . . ?
O1 Dy1B Dy1A 20.99(19) . . ?
O1 Dy1B Dy2A 15.20(19) . . ?
O1 Dy1B Dy3A 10.8(2) . . ?
Dy1A Dy2A Dy1B 80.78(14) . . ?
Dy1A Dy2A Dy2B 72.38(17) . . ?
Dy1A Dy2A Dy3A 132.3(6) . . ?
Dy1A Dy2A Dy3B 59.6(3) . . ?
Dy1A Dy2A O1 82.7(2) . . ?
Dy2B Dy2A Dy1B 9.60(8) . . ?
Dy3A Dy2A Dy1B 77.8(4) . . ?
Dy3A Dy2A Dy2B 87.1(4) . . ?
Dy3A Dy2A Dy3B 104.5(5) . . ?
Dy3A Dy2A O1 66.3(5) . . ?
Dy3B Dy2A Dy1B 26.9(3) . . ?
Dy3B Dy2A Dy2B 17.4(3) . . ?
O1 Dy2A Dy1B 15.7(2) . . ?
O1 Dy2A Dy2B 22.5(2) . . ?
O1 Dy2A Dy3B 39.0(4) . . ?
Dy1A Dy2B Dy2A 13.36(4) . . ?
Dy1A Dy2B Dy3A 26.92(13) . . ?
Dy1B Dy2B Dy1A 102.2(6) . . ?
Dy1B Dy2B Dy2A 90.6(5) . . ?
Dy1B Dy2B Dy3A 75.4(5) . . ?
Dy1B Dy2B Dy3B 153.3(11) . . ?
Dy1B Dy2B O1 73.8(5) . . ?
Dy2A Dy2B Dy3A 15.66(13) . . ?
Dy3B Dy2B Dy1A 55.2(8) . . ?
Dy3B Dy2B Dy2A 64.9(8) . . ?
Dy3B Dy2B Dy3A 80.6(8) . . ?
Dy3B Dy2B O1 84.1(8) . . ?
O1 Dy2B Dy1A 29.0(2) . . ?
O1 Dy2B Dy2A 20.9(2) . . ?
O1 Dy2B Dy3A 8.5(2) . . ?
Dy1A Dy3A Dy1B 77.8(2) . . ?
Dy1A Dy3A Dy2B 68.3(2) . . ?
Dy1A Dy3A Dy3B 52.3(3) . . ?
Dy1A Dy3A O1 69.7(3) . . ?
Dy1B Dy3A Dy2B 9.48(9) . . ?
Dy1B Dy3A Dy3B 26.4(3) . . ?
Dy2A Dy3A Dy1A 21.6(3) . . ?
Dy2A Dy3A Dy1B 86.4(4) . . ?
Dy2A Dy3A Dy2B 77.2(4) . . ?
Dy2A Dy3A Dy3B 60.2(5) . . ?
Dy2A Dy3A O1 81.8(5) . . ?
Dy3B Dy3A Dy2B 17.0(3) . . ?
O1 Dy3A Dy1B 12.1(3) . . ?
O1 Dy3A Dy2B 9.9(3) . . ?
O1 Dy3A Dy3B 22.8(4) . . ?
Dy1A Dy3B Dy2A 14.08(8) . . ?
Dy1A Dy3B Dy3A 26.63(18) . . ?
Dy1B Dy3B Dy1A 99.5(6) . . ?
Dy1B Dy3B Dy2A 89.0(6) . . ?
Dy1B Dy3B Dy3A 73.9(5) . . ?
Dy1B Dy3B O1 58.4(5) . . ?
Dy2A Dy3B Dy3A 15.25(15) . . ?
Dy2B Dy3B Dy1A 107.3(9) . . ?
Dy2B Dy3B Dy1B 9.5(4) . . ?
Dy2B Dy3B Dy2A 97.6(8) . . ?
Dy2B Dy3B Dy3A 82.4(8) . . ?
Dy2B Dy3B O1 66.2(7) . . ?
O1 Dy3B Dy1A 41.1(3) . . ?
O1 Dy3B Dy2A 32.6(3) . . ?
O1 Dy3B Dy3A 17.8(3) . . ?
Dy1A O1 Dy2B 121.0(4) . . ?
Dy1A O1 Dy3B 91.3(5) . . ?
Dy1B O1 Dy1A 138.2(4) . . ?
Dy1B O1 Dy2B 17.67(16) . . ?
Dy1B O1 Dy3B 47.0(5) . . ?
Dy2A O1 Dy1A 25.17(10) . . ?
Dy2A O1 Dy1B 149.1(4) . . ?
Dy2A O1 Dy2B 136.6(4) . . ?
Dy2A O1 Dy3B 108.5(5) . . ?
Dy2B O1 Dy3B 29.7(5) . . ?
Dy3A O1 Dy1A 53.9(3) . . ?
Dy3A O1 Dy1B 157.1(5) . . ?
Dy3A O1 Dy2A 31.9(3) . . ?
Dy3A O1 Dy2B 161.7(5) . . ?
Dy3A O1 Dy3B 139.4(6) . . ?
N1P Ni1P N4P 89.8(2) . . ?
N2P Ni1P N1P 90.1(2) . . ?
N2P Ni1P N4P 177.7(2) . . ?
N3P Ni1P N1P 177.6(2) . . ?
N3P Ni1P N2P 90.0(2) . . ?
N3P Ni1P N4P 90.0(2) . . ?
C1P N1P Ni1P 128.3(5) . . ?
C1P N1P C8P 103.6(6) . . ?
C8P N1P Ni1P 128.0(5) . . ?
C10P N2P Ni1P 128.0(5) . . ?
C17P N2P Ni1P 127.6(5) . . ?
C17P N2P C10P 104.4(6) . . ?
C19P N3P Ni1P 127.8(4) . . ?
C26P N3P Ni1P 128.0(5) . . ?
C26P N3P C19P 104.1(5) . . ?
C28P N4P Ni1P 128.1(5) . . ?
C35P N4P Ni1P 127.8(5) . . ?
C35P N4P C28P 104.1(6) . . ?
N1P C1P C2P 112.1(6) . . ?
N1P C1P C36P 124.8(6) . . ?
C36P C1P C2P 123.1(7) . . ?
C1P C2P C3P 124.3(7) . . ?
C5P C2P C1P 105.7(7) . . ?
C5P C2P C3P 129.8(7) . . ?
C2P C3P H3PA 108.9 . . ?
C2P C3P H3PB 108.9 . . ?
C2P C3P C4P 113.2(8) . . ?
H3PA C3P H3PB 107.8 . . ?
C4P C3P H3PA 108.9 . . ?
C4P C3P H3PB 108.9 . . ?
C3P C4P H4PA 109.5 . . ?
C3P C4P H4PB 109.5 . . ?
C3P C4P H4PC 109.5 . . ?
H4PA C4P H4PB 109.5 . . ?
H4PA C4P H4PC 109.5 . . ?
H4PB C4P H4PC 109.5 . . ?
C2P C5P C6P 128.7(7) . . ?
C2P C5P C8P 106.6(6) . . ?
C8P C5P C6P 124.5(7) . . ?
C5P C6P H6PA 109.3 . . ?
C5P C6P H6PB 109.3 . . ?
C5P C6P C7P 111.4(7) . . ?
H6PA C6P H6PB 108.0 . . ?
C7P C6P H6PA 109.3 . . ?
C7P C6P H6PB 109.3 . . ?
C6P C7P H7PA 109.5 . . ?
C6P C7P H7PB 109.5 . . ?
C6P C7P H7PC 109.5 . . ?
H7PA C7P H7PB 109.5 . . ?
H7PA C7P H7PC 109.5 . . ?
H7PB C7P H7PC 109.5 . . ?
N1P C8P C5P 111.9(6) . . ?
N1P C8P C9P 124.4(7) . . ?
C9P C8P C5P 123.7(6) . . ?
C8P C9P H9P 117.6 . . ?
C10P C9P C8P 124.8(6) . . ?
C10P C9P H9P 117.6 . . ?
N2P C10P C11P 111.5(6) . . ?
C9P C10P N2P 124.7(6) . . ?
C9P C10P C11P 123.8(6) . . ?
C10P C11P C12P 124.5(7) . . ?
C14P C11P C10P 106.4(6) . . ?
C14P C11P C12P 129.0(7) . . ?
C11P C12P H12A 109.1 . . ?
C11P C12P H12B 109.1 . . ?
C11P C12P C13P 112.5(7) . . ?
H12A C12P H12B 107.8 . . ?
C13P C12P H12A 109.1 . . ?
C13P C12P H12B 109.1 . . ?
C12P C13P H13A 109.5 . . ?
C12P C13P H13B 109.5 . . ?
C12P C13P H13C 109.5 . . ?
H13A C13P H13B 109.5 . . ?
H13A C13P H13C 109.5 . . ?
H13B C13P H13C 109.5 . . ?
C11P C14P C15P 128.9(7) . . ?
C11P C14P C17P 106.6(6) . . ?
C17P C14P C15P 124.5(7) . . ?
C14P C15P H15A 109.1 . . ?
C14P C15P H15B 109.1 . . ?
C14P C15P C16P 112.5(7) . . ?
H15A C15P H15B 107.8 . . ?
C16P C15P H15A 109.1 . . ?
C16P C15P H15B 109.1 . . ?
C15P C16P H16A 109.5 . . ?
C15P C16P H16B 109.5 . . ?
C15P C16P H16C 109.5 . . ?
H16A C16P H16B 109.5 . . ?
H16A C16P H16C 109.5 . . ?
H16B C16P H16C 109.5 . . ?
N2P C17P C14P 111.1(6) . . ?
C18P C17P N2P 125.2(6) . . ?
C18P C17P C14P 123.6(6) . . ?
C17P C18P H18P 117.8 . . ?
C17P C18P C19P 124.4(7) . . ?
C19P C18P H18P 117.8 . . ?
N3P C19P C20P 111.4(6) . . ?
C18P C19P N3P 124.8(6) . . ?
C18P C19P C20P 123.8(6) . . ?
C19P C20P C21P 125.0(6) . . ?
C23P C20P C19P 106.7(6) . . ?
C23P C20P C21P 128.1(6) . . ?
C20P C21P H21A 109.3 . . ?
C20P C21P H21B 109.3 . . ?
C20P C21P C22P 111.8(6) . . ?
H21A C21P H21B 107.9 . . ?
C22P C21P H21A 109.3 . . ?
C22P C21P H21B 109.3 . . ?
C21P C22P H22A 109.5 . . ?
C21P C22P H22B 109.5 . . ?
C21P C22P H22C 109.5 . . ?
H22A C22P H22B 109.5 . . ?
H22A C22P H22C 109.5 . . ?
H22B C22P H22C 109.5 . . ?
C20P C23P C24P 128.7(7) . . ?
C20P C23P C26P 106.1(6) . . ?
C26P C23P C24P 125.1(7) . . ?
C23P C24P H24A 109.4 . . ?
C23P C24P H24B 109.4 . . ?
C23P C24P C25P 111.3(6) . . ?
H24A C24P H24B 108.0 . . ?
C25P C24P H24A 109.4 . . ?
C25P C24P H24B 109.4 . . ?
C24P C25P H25A 109.5 . . ?
C24P C25P H25B 109.5 . . ?
C24P C25P H25C 109.5 . . ?
H25A C25P H25B 109.5 . . ?
H25A C25P H25C 109.5 . . ?
H25B C25P H25C 109.5 . . ?
N3P C26P C23P 111.8(6) . . ?
C27P C26P N3P 124.5(6) . . ?
C27P C26P C23P 123.7(6) . . ?
C26P C27P H27P 117.3 . . ?
C28P C27P C26P 125.5(6) . . ?
C28P C27P H27P 117.3 . . ?
N4P C28P C29P 111.5(6) . . ?
C27P C28P N4P 123.9(6) . . ?
C27P C28P C29P 124.6(6) . . ?
C28P C29P C30P 124.1(7) . . ?
C32P C29P C28P 106.5(6) . . ?
C32P C29P C30P 129.4(7) . . ?
C29P C30P H30A 109.0 . . ?
C29P C30P H30B 109.0 . . ?
C29P C30P C31P 112.7(7) . . ?
H30A C30P H30B 107.8 . . ?
C31P C30P H30A 109.0 . . ?
C31P C30P H30B 109.0 . . ?
C30P C31P H31A 109.5 . . ?
C30P C31P H31B 109.5 . . ?
C30P C31P H31C 109.5 . . ?
H31A C31P H31B 109.5 . . ?
H31A C31P H31C 109.5 . . ?
H31B C31P H31C 109.5 . . ?
C29P C32P C33P 128.5(7) . . ?
C29P C32P C35P 106.5(6) . . ?
C35P C32P C33P 124.9(7) . . ?
C32P C33P H33A 109.0 . . ?
C32P C33P H33B 109.0 . . ?
C32P C33P C34P 112.9(7) . . ?
H33A C33P H33B 107.8 . . ?
C34P C33P H33A 109.0 . . ?
C34P C33P H33B 109.0 . . ?
C33P C34P H34A 109.5 . . ?
C33P C34P H34B 109.5 . . ?
C33P C34P H34C 109.5 . . ?
H34A C34P H34B 109.5 . . ?
H34A C34P H34C 109.5 . . ?
H34B C34P H34C 109.5 . . ?
N4P C35P C32P 111.4(6) . . ?
C36P C35P N4P 124.9(6) . . ?
C36P C35P C32P 123.7(7) . . ?
C1P C36P H36P 117.8 . . ?
C35P C36P C1P 124.4(7) . . ?
C35P C36P H36P 117.8 . . ?
C2S C1S H1S 119.9 . . ?
C6S C1S H1S 119.9 . . ?
C6S C1S C2S 120.2(10) . . ?
C1S C2S H2S 120.6 . . ?
C3S C2S C1S 118.9(10) . . ?
C3S C2S H2S 120.6 . . ?
C2S C3S H3S 119.7 . . ?
C4S C3S C2S 120.7(10) . . ?
C4S C3S H3S 119.7 . . ?
C3S C4S H4S 119.7 . . ?
C5S C4S C3S 120.7(9) . . ?
C5S C4S H4S 119.7 . . ?
C4S C5S H5S 120.2 . . ?
C4S C5S C6S 119.7(9) . . ?
C6S C5S H5S 120.2 . . ?
C1S C6S C5S 119.8(10) . . ?
C1S C6S H6S 120.1 . . ?
C5S C6S H6S 120.1 . . ?
C8S C7S H7S 120.2 . . ?
C8S C7S C12S 119.6(12) . . ?
C12S C7S H7S 120.2 . . ?
C7S C8S H8S 120.0 . . ?
C7S C8S C9S 120.1(11) . . ?
C9S C8S H8S 120.0 . . ?
C8S C9S H9S 119.6 . . ?
C8S C9S C10S 120.8(11) . . ?
C10S C9S H9S 119.6 . . ?
C9S C10S H10S 120.1 . . ?
C9S C10S C11S 119.9(11) . . ?
C11S C10S H10S 120.1 . . ?
C10S C11S H11S 120.6 . . ?
C12S C11S C10S 118.7(11) . . ?
C12S C11S H11S 120.6 . . ?
C7S C12S H12S 119.5 . . ?
C11S C12S C7S 121.0(11) . . ?
C11S C12S H12S 119.5 . . ?

loop_
_geom_bond_atom_site_label_1
_geom_bond_atom_site_label_2
_geom_bond_distance
_geom_bond_site_symmetry_2
_geom_bond_publ_flag
C1 C2 1.426(13) . ?
C1 C5 1.416(12) . ?
C1 C8 1.443(13) . ?
C2 C3 1.452(13) . ?
C2 C11 1.31(2) . ?
C3 C4 1.434(13) . ?
C3 C14 1.34(2) . ?
C4 C5 1.421(12) . ?
C4 C17 1.41(2) . ?
C5 C6 1.445(13) . ?
C6 C7 1.412(13) . ?
C6 C19 1.46(2) . ?
C7 C8 1.421(13) . ?
C7 C22 1.45(2) . ?
C8 C9 1.396(19) . ?
C9 C10 1.430(14) . ?
C9 C24 1.454(13) . ?
C10 C11 1.56(2) . ?
C10 C26 1.416(14) . ?
C11 C12 1.42(2) . ?
C12 C13 1.462(13) . ?
C12 C28 1.421(13) . ?
C13 C14 1.45(2) . ?
C13 C30 1.434(13) . ?
C14 C15 1.48(2) . ?
C15 C16 1.475(13) . ?
C15 C32 1.479(13) . ?
C16 C17 1.54(2) . ?
C16 C34 1.478(13) . ?
C17 C18 1.41(2) . ?
C18 C19 1.48(2) . ?
C18 C36 1.44(2) . ?
C19 C20 1.47(2) . ?
C20 C21 1.452(14) . ?
C20 C38 1.413(14) . ?
C21 C22 1.43(2) . ?
C21 C40 1.426(14) . ?
C22 C23 1.477(15) . ?
C23 C24 1.434(19) . ?
C23 C42 1.438(19) . ?
C24 C25 1.434(13) . ?
C25 C26 1.475(13) . ?
C25 C44 1.303(19) . ?
C26 C27 1.34(2) . ?
C27 C28 1.55(2) . ?
C27 C46 1.36(2) . ?
C28 C29 1.432(13) . ?
C29 C30 1.419(13) . ?
C29 C48 1.49(2) . ?
C30 C31 1.486(19) . ?
C31 C32 1.359(19) . ?
C31 C50 1.43(2) . ?
C32 C33 1.496(13) . ?
C33 C34 1.473(13) . ?
C33 C52 1.368(19) . ?
C34 C35 1.289(15) . ?
C35 C36 1.470(13) . ?
C35 C54 1.465(13) . ?
C36 C37 1.492(13) . ?
C37 C38 1.394(17) . ?
C37 C55 1.496(13) . ?
C38 C39 1.427(14) . ?
C39 C40 1.456(14) . ?
C39 C57 1.342(18) . ?
C40 C41 1.284(17) . ?
C41 C42 1.470(13) . ?
C41 C59 1.487(13) . ?
C42 C43 1.452(12) . ?
C43 C44 1.366(18) . ?
C43 C60 1.460(13) . ?
C44 C45 1.535(19) . ?
C45 C46 1.428(13) . ?
C45 C62 1.403(13) . ?
C46 C47 1.442(13) . ?
C47 C48 1.47(2) . ?
C47 C63 1.427(14) . ?
C48 C49 1.38(2) . ?
C49 C50 1.445(12) . ?
C49 C65 1.422(12) . ?
C50 C51 1.426(12) . ?
C51 C52 1.443(18) . ?
C51 C66 1.393(12) . ?
C52 C53 1.44(2) . ?
C53 C54 1.466(18) . ?
C53 C68 1.47(2) . ?
C54 C55 1.479(12) . ?
C55 C56 1.343(17) . ?
C56 C57 1.496(13) . ?
C56 C69 1.436(13) . ?
C57 C58 1.445(13) . ?
C58 C59 1.318(16) . ?
C58 C70 1.430(13) . ?
C59 C60 1.459(13) . ?
C60 C61 1.41(2) . ?
C61 C62 1.42(2) . ?
C61 C71 1.51(2) . ?
C62 C63 1.434(13) . ?
C63 C64 1.393(18) . ?
C64 C65 1.419(13) . ?
C64 C72 1.419(13) . ?
C65 C66 1.419(12) . ?
C66 C67 1.428(12) . ?
C67 C68 1.51(2) . ?
C67 C72 1.405(13) . ?
C68 C69 1.295(19) . ?
C69 C70 1.503(13) . ?
C70 C71 1.30(2) . ?
C71 C72 1.47(2) . ?
Dy1A Dy1B 3.7428(14) . ?
Dy1A Dy2A 0.863(2) . ?
Dy1A Dy2B 3.559(5) . ?
Dy1A Dy3A 1.733(8) . ?
Dy1A Dy3B 3.059(15) . ?
Dy1A O1 2.012(6) . ?
Dy1B Dy2A 3.783(2) . ?
Dy1B Dy2B 0.631(5) . ?
Dy1B Dy3A 3.705(8) . ?
Dy1B Dy3B 1.712(18) . ?
Dy1B O1 1.995(6) . ?
Dy2A Dy2B 3.723(6) . ?
Dy2A Dy3A 1.031(9) . ?
Dy2A Dy3B 3.403(15) . ?
Dy2A O1 1.930(6) . ?
Dy2B Dy3A 3.813(9) . ?
Dy2B Dy3B 1.125(18) . ?
Dy2B O1 2.077(8) . ?
Dy3A Dy3B 3.795(17) . ?
Dy3A O1 1.786(9) . ?
Dy3B O1 2.257(16) . ?
Ni1P N1P 1.964(6) . ?
Ni1P N2P 1.962(6) . ?
Ni1P N3P 1.961(6) . ?
Ni1P N4P 1.964(6) . ?
N1P C1P 1.366(9) . ?
N1P C8P 1.380(9) . ?
N2P C10P 1.383(9) . ?
N2P C17P 1.381(9) . ?
N3P C19P 1.385(9) . ?
N3P C26P 1.380(9) . ?
N4P C28P 1.392(9) . ?
N4P C35P 1.377(9) . ?
C1P C2P 1.445(10) . ?
C1P C36P 1.377(10) . ?
C2P C3P 1.497(11) . ?
C2P C5P 1.357(11) . ?
C3P H3PA 0.9900 . ?
C3P H3PB 0.9900 . ?
C3P C4P 1.518(14) . ?
C4P H4PA 0.9800 . ?
C4P H4PB 0.9800 . ?
C4P H4PC 0.9800 . ?
C5P C6P 1.513(10) . ?
C5P C8P 1.429(10) . ?
C6P H6PA 0.9900 . ?
C6P H6PB 0.9900 . ?
C6P C7P 1.547(13) . ?
C7P H7PA 0.9800 . ?
C7P H7PB 0.9800 . ?
C7P H7PC 0.9800 . ?
C8P C9P 1.386(10) . ?
C9P H9P 0.9500 . ?
C9P C10P 1.372(11) . ?
C10P C11P 1.441(10) . ?
C11P C12P 1.500(10) . ?
C11P C14P 1.364(11) . ?
C12P H12A 0.9900 . ?
C12P H12B 0.9900 . ?
C12P C13P 1.529(14) . ?
C13P H13A 0.9800 . ?
C13P H13B 0.9800 . ?
C13P H13C 0.9800 . ?
C14P C15P 1.505(10) . ?
C14P C17P 1.447(9) . ?
C15P H15A 0.9900 . ?
C15P H15B 0.9900 . ?
C15P C16P 1.535(12) . ?
C16P H16A 0.9800 . ?
C16P H16B 0.9800 . ?
C16P H16C 0.9800 . ?
C17P C18P 1.370(10) . ?
C18P H18P 0.9500 . ?
C18P C19P 1.371(10) . ?
C19P C20P 1.437(9) . ?
C20P C21P 1.505(10) . ?
C20P C23P 1.368(10) . ?
C21P H21A 0.9900 . ?
C21P H21B 0.9900 . ?
C21P C22P 1.533(11) . ?
C22P H22A 0.9800 . ?
C22P H22B 0.9800 . ?
C22P H22C 0.9800 . ?
C23P C24P 1.500(9) . ?
C23P C26P 1.440(10) . ?
C24P H24A 0.9900 . ?
C24P H24B 0.9900 . ?
C24P C25P 1.530(12) . ?
C25P H25A 0.9800 . ?
C25P H25B 0.9800 . ?
C25P H25C 0.9800 . ?
C26P C27P 1.376(10) . ?
C27P H27P 0.9500 . ?
C27P C28P 1.369(10) . ?
C28P C29P 1.436(10) . ?
C29P C30P 1.491(10) . ?
C29P C32P 1.365(11) . ?
C30P H30A 0.9900 . ?
C30P H30B 0.9900 . ?
C30P C31P 1.532(12) . ?
C31P H31A 0.9800 . ?
C31P H31B 0.9800 . ?
C31P H31C 0.9800 . ?
C32P C33P 1.499(10) . ?
C32P C35P 1.447(10) . ?
C33P H33A 0.9900 . ?
C33P H33B 0.9900 . ?
C33P C34P 1.538(13) . ?
C34P H34A 0.9800 . ?
C34P H34B 0.9800 . ?
C34P H34C 0.9800 . ?
C35P C36P 1.376(10) . ?
C36P H36P 0.9500 . ?
C1S H1S 0.9500 . ?
C1S C2S 1.408(16) . ?
C1S C6S 1.348(15) . ?
C2S H2S 0.9500 . ?
C2S C3S 1.377(16) . ?
C3S H3S 0.9500 . ?
C3S C4S 1.364(14) . ?
C4S H4S 0.9500 . ?
C4S C5S 1.356(14) . ?
C5S H5S 0.9500 . ?
C5S C6S 1.413(14) . ?
C6S H6S 0.9500 . ?
C7S H7S 0.9500 . ?
C7S C8S 1.358(18) . ?
C7S C12S 1.40(2) . ?
C8S H8S 0.9500 . ?
C8S C9S 1.368(16) . ?
C9S H9S 0.9500 . ?
C9S C10S 1.384(17) . ?
C10S H10S 0.9500 . ?
C10S C11S 1.391(18) . ?
C11S H11S 0.9500 . ?
C11S C12S 1.364(18) . ?
C12S H12S 0.9500 . ?

loop_
_twin_individual_id
_twin_individual_mass_fraction_refined
1 0.686(5)
2 0.314(5)
